data_4034873
loop_
_publ_author_name
'Tang, Fei'
'Lan, Ping'
'Bolte, Benoit'
'Banwell, Martin G.'
'Ward, Jas S.'
'Willis, Anthony C.'

_publ_section_title
;
 Total Synthesis of (+)-Viridianol, a Marine-Derived Sesquiterpene
 Embodying the Decahydrocyclobuta[ d]indene Framework.
;
_journal_issue 22
_journal_name_full 'The Journal of organic chemistry'
_journal_page_first 14049
_journal_page_last 14056
_journal_paper_doi 10.1021/acs.joc.8b02626
_journal_volume 83
_journal_year 2018
_chemical_absolute_configuration ad
_chemical_formula_moiety 'C16 H28 O2'
_chemical_formula_sum 'C16 H28 O2'
_chemical_formula_weight 252.38
_space_group_crystal_system orthorhombic
_space_group_IT_number 19
_space_group_name_Hall 'P 2ac 2ab'
_space_group_name_H-M_alt 'P 21 21 21'
_atom_sites_solution_hydrogens mixed
_atom_sites_solution_primary dual
_audit_creation_date 2018-05-23
_audit_creation_method
;
Olex2 1.2
(compiled 2018.05.18 svn.r3508 for OlexSys, GUI svn.r5497)
;
_cell_angle_alpha 90
_cell_angle_beta 90
_cell_angle_gamma 90
_cell_formula_units_Z 4
_cell_length_a 6.3617(2)
_cell_length_b 8.7528(2)
_cell_length_c 26.7339(7)
_cell_measurement_reflns_used 3940
_cell_measurement_temperature 150.00(10)
_cell_measurement_theta_max 73.6600
_cell_measurement_theta_min 5.2940
_cell_volume 1488.62(7)
_computing_cell_refinement 'CrysAlisPro 1.171.39.46 (Rigaku OD, 2018)'
_computing_data_collection 'CrysAlisPro 1.171.39.46 (Rigaku OD, 2018)'
_computing_data_reduction 'CrysAlisPro 1.171.39.46 (Rigaku OD, 2018)'
_computing_molecular_graphics 'Olex2 (Dolomanov et al., 2009)'
_computing_publication_material 'Olex2 (Dolomanov et al., 2009)'
_computing_structure_refinement 'ShelXL (Sheldrick, 2015)'
_computing_structure_solution 'ShelXT (Sheldrick, 2015)'
_diffrn_ambient_environment N~2~
_diffrn_ambient_temperature 150.00(10)
_diffrn_detector 'CCD plate'
_diffrn_detector_area_resol_mean 8.1297
_diffrn_detector_type EosS2
_diffrn_measured_fraction_theta_full 0.998
_diffrn_measured_fraction_theta_max 0.990
_diffrn_measurement_details
;
List of Runs (angles in degrees, time in seconds):

  # Type    Start    End  Width  t~exp~   \w     \q     \k     \f   Frames
--------------------------------------------------------------------------
  1  \w     26.00  90.00   1.00    7.00    --   37.04-125.00 -60.00   64
  2  \w    -30.00  49.00   1.00    7.00    --   37.04 -57.00 120.00   79
  3  \w    -33.00  56.00   1.00    7.00    --   37.04 -19.00-150.00   89
  4  \w     18.00 106.00   1.00    7.00    --   37.04  38.00  30.00   88
  5  \w     30.00  83.00   1.00    7.00    --   37.04-125.00  90.00   53
  6  \w     21.00 100.00   1.00    7.00    --   37.04  38.00-120.00   79
  7  \w     49.00 110.00   1.00   40.00    --  111.00 -50.00 -60.00   61
  8  \w     62.00 112.00   1.00   40.00    --  111.00-111.00-150.00   50
  9  \w     82.00 109.00   1.00   40.00    --  111.00 -92.00  60.00   27
 10  \w     94.00 169.00   1.00   40.00    --  111.00  50.00  60.00   75
 11  \w     43.00 128.00   1.00   40.00    --  111.00 -50.00  60.00   85
 12  \w     73.00 107.00   1.00   40.00    --  111.00 -92.00 -60.00   34
 13  \w     48.00 107.00   1.00   40.00    --  111.00 -92.00-120.00   59
 14  \w     54.00 122.00   1.00   40.00    --  111.00 -25.00   0.00   68
 15  \w    101.00 173.00   1.00   40.00    --  111.00  50.00 -60.00   72
 16  \w    123.00 178.00   1.00   40.00    --  111.00  77.00 -30.00   55
 17  \w     92.00 118.00   1.00   40.00    --  111.00  77.00 -30.00   26
 18  \w     86.00 113.00   1.00   40.00    --  111.00-111.00  30.00   27
 19  \w     43.00 127.00   1.00   40.00    --  111.00 -50.00-150.00   84
 20  \w     44.00  80.00   1.00   40.00    --  111.00 -92.00  60.00   36
 21  \w    104.00 178.00   1.00   40.00    --  111.00  64.00   0.00   74
;
_diffrn_measurement_device 'four-circle diffractometer'
_diffrn_measurement_device_type 'SuperNova, Dual, Cu at home/near, EosS2'
_diffrn_measurement_method '\w scans'
_diffrn_orient_matrix_type 'CrysAlisPro convention (1999,Acta A55,543-557)'
_diffrn_orient_matrix_UB_11 -0.0219968000
_diffrn_orient_matrix_UB_12 0.1690740000
_diffrn_orient_matrix_UB_13 -0.0151199000
_diffrn_orient_matrix_UB_21 -0.1000950000
_diffrn_orient_matrix_UB_22 -0.0486143000
_diffrn_orient_matrix_UB_23 -0.0499940000
_diffrn_orient_matrix_UB_31 -0.2194368000
_diffrn_orient_matrix_UB_32 0.0051739000
_diffrn_orient_matrix_UB_33 0.0243341000
_diffrn_radiation_monochromator mirror
_diffrn_radiation_probe x-ray
_diffrn_radiation_type CuK\a
_diffrn_radiation_wavelength 1.54184
_diffrn_reflns_av_R_equivalents 0.0406
_diffrn_reflns_av_unetI/netI 0.0447
_diffrn_reflns_Laue_measured_fraction_full 0.998
_diffrn_reflns_Laue_measured_fraction_max 0.990
_diffrn_reflns_limit_h_max 6
_diffrn_reflns_limit_h_min -7
_diffrn_reflns_limit_k_max 10
_diffrn_reflns_limit_k_min -10
_diffrn_reflns_limit_l_max 33
_diffrn_reflns_limit_l_min -30
_diffrn_reflns_number 9129
_diffrn_reflns_point_group_measured_fraction_full 0.998
_diffrn_reflns_point_group_measured_fraction_max 0.983
_diffrn_reflns_theta_full 67.684
_diffrn_reflns_theta_max 73.776
_diffrn_reflns_theta_min 5.318
_diffrn_source 'micro-focus sealed X-ray tube'
_diffrn_source_type 'SuperNova (Cu) X-ray Source'
_exptl_absorpt_coefficient_mu 0.555
_exptl_absorpt_correction_T_max 1.00000
_exptl_absorpt_correction_T_min 0.88729
_exptl_absorpt_correction_type multi-scan
_exptl_absorpt_process_details
;
CrysAlisPro 1.171.39.46 (Rigaku Oxford Diffraction, 2018)
Empirical absorption correction using spherical harmonics,
 implemented in SCALE3 ABSPACK scaling algorithm.
;
_exptl_crystal_colour colourless
_exptl_crystal_colour_primary colourless
_exptl_crystal_density_diffrn 1.126
_exptl_crystal_description needle
_exptl_crystal_F_000 560
_exptl_crystal_size_max 0.153
_exptl_crystal_size_mid 0.056
_exptl_crystal_size_min 0.026
_refine_diff_density_max 0.228
_refine_diff_density_min -0.197
_refine_diff_density_rms 0.047
_refine_ls_abs_structure_details
;
 Flack x determined using 1015 quotients [(I+)-(I-)]/[(I+)+(I-)]
 (Parsons, Flack and Wagner, Acta Cryst. B69 (2013) 249-259).
;
_refine_ls_abs_structure_Flack -0.20(16)
_refine_ls_extinction_method none
_refine_ls_goodness_of_fit_ref 1.034
_refine_ls_hydrogen_treatment mixed
_refine_ls_matrix_type full
_refine_ls_number_parameters 172
_refine_ls_number_reflns 2960
_refine_ls_number_restraints 0
_refine_ls_restrained_S_all 1.034
_refine_ls_R_factor_all 0.0513
_refine_ls_R_factor_gt 0.0449
_refine_ls_shift/su_max 0.000
_refine_ls_shift/su_mean 0.000
_refine_ls_structure_factor_coef Fsqd
_refine_ls_weighting_details 'w=1/[\s^2^(Fo^2^)+(0.0692P)^2^] where P=(Fo^2^+2Fc^2^)/3'
_refine_ls_weighting_scheme calc
_refine_ls_wR_factor_gt 0.1091
_refine_ls_wR_factor_ref 0.1125
_reflns_Friedel_coverage 0.690
_reflns_Friedel_fraction_full 0.997
_reflns_Friedel_fraction_max 0.974
_reflns_number_gt 2649
_reflns_number_total 2960
_reflns_threshold_expression 'I > 2\s(I)'
_cod_data_source_file jo8b02626_si_004.cif
_cod_data_source_block tf-7-39A_scale
_cod_database_code 4034873
_shelxl_version_number 2014/6
_shelx_space_group_comment
;
The symmetry employed for this shelxl refinement is uniquely defined
by the following loop, which should always be used as a source of
symmetry information in preference to the above space-group names.
They are only intended as comments.
;
_reflns_odcompleteness_completeness 99.70
_reflns_odcompleteness_iscentric 1
_reflns_odcompleteness_theta 69.95
_olex2_refinement_description
;
1. Fixed Uiso
 At 1.2 times of:
  All C(H) groups, All C(H,H) groups
 At 1.5 times of:
  All C(H,H,H) groups, All O(H) groups
2.a Ternary CH refined with riding coordinates:
 C1(H17), C3(H16), C11(H11)
2.b Secondary CH2 refined with riding coordinates:
 C4(H4A,H4B), C6(H6A,H6B), C8(H8A,H8B), C9(H9A,H9B), C10(H10A,H10B), C18(H18A,
 H18B), C19(H19A,H19B)
2.c Idealised Me refined as rotating group:
 C12(H12A,H12B,H12C), C13(H13A,H13B,H13C), C15(H15A,H15B,H15C)
;
_ins_header
;
TITL tf-7-39A_scale in P2(1)2(1)2(1) 
REM P2(1)2(1)2(1) (#19 in standard setting)
CELL 1.54184   6.361745   8.752844  26.733859  90.0000  90.0000  90.0000
ZERR    4.00   0.000164   0.000226   0.000740   0.0000   0.0000   0.0000
LATT -1
SYMM -x+1/2,-y, z+1/2 
SYMM -x, y+1/2,-z+1/2 
SYMM  x+1/2,-y+1/2,-z 
SFAC C H O
UNIT 64.00 112.00 8.00
TREF
HKLF 4
END
;
_olex2_submission_special_instructions 'No special instructions were received'
_oxdiff_exptl_absorpt_empirical_details
;
Empirical correction (ABSPACK) includes:
- Absorption correction using spherical harmonics
- Frame scaling
- Detector area scaling
;
_oxdiff_exptl_absorpt_empirical_full_max 1.230
_oxdiff_exptl_absorpt_empirical_full_min 0.828

loop_
_space_group_symop_operation_xyz
'x, y, z'
'-x+1/2, -y, z+1/2'
'-x, y+1/2, -z+1/2'
'x+1/2, -y+1/2, -z'

loop_
_atom_site_label
_atom_site_type_symbol
_atom_site_fract_x
_atom_site_fract_y
_atom_site_fract_z
_atom_site_U_iso_or_equiv
_atom_site_adp_type
_atom_site_occupancy
_atom_site_site_symmetry_order
_atom_site_calc_flag
_atom_site_refinement_flags_posn
C1 C 0.5451(4) 0.5867(2) 0.60250(8) 0.0220(4) Uani 1 1 d .
H17 H 0.4077 0.6365 0.5995 0.026 Uiso 1 1 calc R
C2 C 0.6171(4) 0.5595(3) 0.65743(8) 0.0229(4) Uani 1 1 d .
C3 C 0.7852(4) 0.6721(3) 0.67680(8) 0.0240(5) Uani 1 1 d .
H16 H 0.9263 0.6351 0.6684 0.029 Uiso 1 1 calc R
C4 C 0.7446(4) 0.8270(3) 0.65198(8) 0.0255(5) Uani 1 1 d .
H4A H 0.8408 0.9014 0.6661 0.031 Uiso 1 1 calc R
H4B H 0.6029 0.8595 0.6601 0.031 Uiso 1 1 calc R
C5 C 0.7699(4) 0.8280(2) 0.59464(8) 0.0218(4) Uani 1 1 d .
C6 C 0.7216(4) 0.6671(2) 0.57411(8) 0.0212(4) Uani 1 1 d .
H6A H 0.6826 0.6754 0.5391 0.025 Uiso 1 1 calc R
H6B H 0.8479 0.6053 0.5760 0.025 Uiso 1 1 calc R
C7 C 0.5392(4) 0.4104(2) 0.59480(9) 0.0248(5) Uani 1 1 d .
C8 C 0.6801(4) 0.3939(3) 0.64186(9) 0.0263(5) Uani 1 1 d .
H8A H 0.8284 0.3821 0.6344 0.032 Uiso 1 1 calc R
H8B H 0.6327 0.3159 0.6650 0.032 Uiso 1 1 calc R
C9 C 0.4490(4) 0.5652(3) 0.69882(9) 0.0309(5) Uani 1 1 d .
H9A H 0.3633 0.6564 0.6961 0.037 Uiso 1 1 calc R
H9B H 0.3589 0.4758 0.6978 0.037 Uiso 1 1 calc R
C10 C 0.5825(4) 0.5675(3) 0.74639(9) 0.0351(6) Uani 1 1 d .
H10A H 0.5005 0.6016 0.7749 0.042 Uiso 1 1 calc R
H10B H 0.6394 0.4670 0.7535 0.042 Uiso 1 1 calc R
C11 C 0.7575(4) 0.6807(3) 0.73436(9) 0.0293(5) Uani 1 1 d .
H11 H 0.7061 0.7832 0.7426 0.035 Uiso 1 1 calc R
C12 C 0.9986(4) 0.8706(3) 0.58192(9) 0.0280(5) Uani 1 1 d .
H12A H 1.0211 0.8593 0.5466 0.042 Uiso 1 1 calc GR
H12B H 1.0927 0.8045 0.5998 0.042 Uiso 1 1 calc GR
H12C H 1.0244 0.9747 0.5915 0.042 Uiso 1 1 calc GR
C13 C 0.3223(4) 0.3413(3) 0.60087(10) 0.0297(5) Uani 1 1 d .
H13A H 0.2382 0.3657 0.5722 0.045 Uiso 1 1 calc GR
H13B H 0.2571 0.3821 0.6304 0.045 Uiso 1 1 calc GR
H13C H 0.3343 0.2324 0.6039 0.045 Uiso 1 1 calc GR
O14 O 0.6162(3) 0.35188(19) 0.54873(7) 0.0291(4) Uani 1 1 d .
H14 H 0.733(6) 0.390(4) 0.5402(14) 0.044 Uiso 1 1 d R
C15 C 0.9580(5) 0.6537(4) 0.76423(10) 0.0393(6) Uani 1 1 d .
H15A H 1.0152 0.5555 0.7558 0.059 Uiso 1 1 calc GR
H15B H 0.9266 0.6568 0.7993 0.059 Uiso 1 1 calc GR
H15C H 1.0587 0.7317 0.7563 0.059 Uiso 1 1 calc GR
C18 C 0.6190(4) 0.9489(3) 0.57318(8) 0.0231(4) Uani 1 1 d .
H18A H 0.4761 0.9159 0.5797 0.028 Uiso 1 1 calc R
H18B H 0.6408 1.0436 0.5913 0.028 Uiso 1 1 calc R
C19 C 0.6389(4) 0.9825(3) 0.51761(9) 0.0300(5) Uani 1 1 d .
H19A H 0.7783 1.0221 0.5107 0.036 Uiso 1 1 calc R
H19B H 0.6218 0.8883 0.4989 0.036 Uiso 1 1 calc R
O20 O 0.4856(3) 1.0906(2) 0.50136(7) 0.0311(4) Uani 1 1 d .
H20 H 0.506(6) 1.181(5) 0.5134(14) 0.047 Uiso 1 1 d R

loop_
_atom_site_aniso_label
_atom_site_aniso_U_11
_atom_site_aniso_U_22
_atom_site_aniso_U_33
_atom_site_aniso_U_23
_atom_site_aniso_U_13
_atom_site_aniso_U_12
C1 0.0204(10) 0.0215(10) 0.0239(10) -0.0004(8) -0.0008(8) 0.0009(8)
C2 0.0212(10) 0.0247(10) 0.0228(10) 0.0012(8) 0.0016(8) -0.0006(8)
C3 0.0226(10) 0.0264(10) 0.0229(10) -0.0012(8) 0.0022(8) 0.0021(9)
C4 0.0304(11) 0.0233(10) 0.0229(10) -0.0043(8) 0.0002(9) 0.0006(9)
C5 0.0226(11) 0.0213(10) 0.0214(10) -0.0010(8) 0.0015(8) 0.0000(9)
C6 0.0241(11) 0.0191(9) 0.0204(9) -0.0005(8) 0.0001(8) 0.0007(8)
C7 0.0241(11) 0.0213(10) 0.0292(11) -0.0004(8) 0.0030(9) -0.0007(9)
C8 0.0244(11) 0.0226(10) 0.0319(11) 0.0060(9) 0.0005(9) 0.0017(8)
C9 0.0259(12) 0.0380(13) 0.0288(12) 0.0014(10) 0.0057(9) -0.0026(10)
C10 0.0365(14) 0.0460(14) 0.0229(11) 0.0032(10) 0.0071(10) -0.0011(11)
C11 0.0328(13) 0.0313(12) 0.0238(11) -0.0021(9) 0.0019(9) 0.0039(10)
C12 0.0241(12) 0.0272(11) 0.0326(11) -0.0011(8) -0.0002(9) -0.0016(9)
C13 0.0261(11) 0.0297(11) 0.0333(12) -0.0002(10) 0.0009(9) -0.0052(9)
O14 0.0292(9) 0.0245(8) 0.0337(9) -0.0077(7) 0.0072(7) -0.0064(7)
C15 0.0376(14) 0.0532(16) 0.0269(11) 0.0025(11) -0.0039(11) 0.0027(13)
C18 0.0231(10) 0.0207(10) 0.0253(10) -0.0003(8) 0.0003(9) -0.0008(8)
C19 0.0359(13) 0.0263(11) 0.0277(12) 0.0003(9) -0.0036(9) 0.0053(10)
O20 0.0371(10) 0.0226(8) 0.0334(8) -0.0020(6) -0.0114(7) 0.0017(7)

loop_
_atom_type_symbol
_atom_type_description
_atom_type_scat_dispersion_real
_atom_type_scat_dispersion_imag
_atom_type_scat_source
C C 0.0181 0.0091 'International Tables Vol C Tables 4.2.6.8 and 6.1.1.4'
H H 0.0000 0.0000 'International Tables Vol C Tables 4.2.6.8 and 6.1.1.4'
O O 0.0492 0.0322 'International Tables Vol C Tables 4.2.6.8 and 6.1.1.4'

loop_
_exptl_crystal_face_index_h
_exptl_crystal_face_index_k
_exptl_crystal_face_index_l
_exptl_crystal_face_perp_dist
0 6 1 0.0010
0 -6 -1 0.0246
0 0 -17 0.0345
0 0 17 0.0219
4 0 1 0.0712
-4 0 -2 0.0777
-1 0 17 0.0294

loop_
_geom_angle_atom_site_label_1
_geom_angle_atom_site_label_2
_geom_angle_atom_site_label_3
_geom_angle
C2 C1 H17 114.1
C2 C1 C7 88.87(16)
C6 C1 H17 114.1
C6 C1 C2 108.83(19)
C6 C1 C7 114.12(19)
C7 C1 H17 114.1
C1 C2 C8 88.06(16)
C3 C2 C1 115.01(18)
C3 C2 C8 120.3(2)
C9 C2 C1 118.0(2)
C9 C2 C3 102.68(19)
C9 C2 C8 113.58(19)
C2 C3 H16 110.3
C2 C3 C11 106.56(19)
C4 C3 C2 107.63(18)
C4 C3 H16 110.3
C4 C3 C11 111.58(19)
C11 C3 H16 110.3
C3 C4 H4A 108.6
C3 C4 H4B 108.6
C3 C4 C5 114.72(18)
H4A C4 H4B 107.6
C5 C4 H4A 108.6
C5 C4 H4B 108.6
C4 C5 C6 109.15(17)
C12 C5 C4 108.63(19)
C12 C5 C6 109.33(18)
C18 C5 C4 108.02(18)
C18 C5 C6 111.78(19)
C18 C5 C12 109.87(18)
C1 C6 C5 112.99(18)
C1 C6 H6A 109.0
C1 C6 H6B 109.0
C5 C6 H6A 109.0
C5 C6 H6B 109.0
H6A C6 H6B 107.8
C8 C7 C1 88.34(17)
C13 C7 C1 113.76(19)
C13 C7 C8 113.7(2)
O14 C7 C1 117.62(19)
O14 C7 C8 118.1(2)
O14 C7 C13 105.25(19)
C2 C8 H8A 113.8
C2 C8 H8B 113.8
C7 C8 C2 88.94(16)
C7 C8 H8A 113.8
C7 C8 H8B 113.8
H8A C8 H8B 111.0
C2 C9 H9A 111.3
C2 C9 H9B 111.3
H9A C9 H9B 109.2
C10 C9 C2 102.3(2)
C10 C9 H9A 111.3
C10 C9 H9B 111.3
C9 C10 H10A 111.0
C9 C10 H10B 111.0
H10A C10 H10B 109.0
C11 C10 C9 103.8(2)
C11 C10 H10A 111.0
C11 C10 H10B 111.0
C3 C11 H11 107.7
C10 C11 C3 105.1(2)
C10 C11 H11 107.7
C15 C11 C3 114.7(2)
C15 C11 C10 113.6(2)
C15 C11 H11 107.7
C5 C12 H12A 109.5
C5 C12 H12B 109.5
C5 C12 H12C 109.5
H12A C12 H12B 109.5
H12A C12 H12C 109.5
H12B C12 H12C 109.5
C7 C13 H13A 109.5
C7 C13 H13B 109.5
C7 C13 H13C 109.5
H13A C13 H13B 109.5
H13A C13 H13C 109.5
H13B C13 H13C 109.5
C7 O14 H14 113(3)
C11 C15 H15A 109.5
C11 C15 H15B 109.5
C11 C15 H15C 109.5
H15A C15 H15B 109.5
H15A C15 H15C 109.5
H15B C15 H15C 109.5
C5 C18 H18A 108.2
C5 C18 H18B 108.2
H18A C18 H18B 107.3
C19 C18 C5 116.45(19)
C19 C18 H18A 108.2
C19 C18 H18B 108.2
C18 C19 H19A 109.3
C18 C19 H19B 109.3
H19A C19 H19B 107.9
O20 C19 C18 111.7(2)
O20 C19 H19A 109.3
O20 C19 H19B 109.3
C19 O20 H20 113(3)

loop_
_geom_bond_atom_site_label_1
_geom_bond_atom_site_label_2
_geom_bond_distance
C1 H17 0.9800
C1 C2 1.556(3)
C1 C6 1.528(3)
C1 C7 1.557(3)
C2 C3 1.544(3)
C2 C8 1.560(3)
C2 C9 1.540(3)
C3 H16 0.9800
C3 C4 1.532(3)
C3 C11 1.551(3)
C4 H4A 0.9700
C4 H4B 0.9700
C4 C5 1.541(3)
C5 C6 1.542(3)
C5 C12 1.540(3)
C5 C18 1.540(3)
C6 H6A 0.9700
C6 H6B 0.9700
C7 C8 1.551(3)
C7 C13 1.515(3)
C7 O14 1.421(3)
C8 H8A 0.9700
C8 H8B 0.9700
C9 H9A 0.9700
C9 H9B 0.9700
C9 C10 1.529(4)
C10 H10A 0.9700
C10 H10B 0.9700
C10 C11 1.525(4)
C11 H11 0.9800
C11 C15 1.523(4)
C12 H12A 0.9600
C12 H12B 0.9600
C12 H12C 0.9600
C13 H13A 0.9600
C13 H13B 0.9600
C13 H13C 0.9600
O14 H14 0.85(4)
C15 H15A 0.9600
C15 H15B 0.9600
C15 H15C 0.9600
C18 H18A 0.9700
C18 H18B 0.9700
C18 C19 1.520(3)
C19 H19A 0.9700
C19 H19B 0.9700
C19 O20 1.427(3)
O20 H20 0.86(4)

loop_
_exptl_oxdiff_crystal_face_indexfrac_h
_exptl_oxdiff_crystal_face_indexfrac_k
_exptl_oxdiff_crystal_face_indexfrac_l
_exptl_oxdiff_crystal_face_x
_exptl_oxdiff_crystal_face_y
_exptl_oxdiff_crystal_face_z
0.0002 5.9961 0.9846 0.9989 -0.3407 0.0549
-0.0002 -5.9961 -0.9846 -0.9989 0.3407 -0.0549
-0.0005 -0.0051 -16.9768 0.2558 0.8490 -0.4130
0.0005 0.0051 16.9768 -0.2558 -0.8490 0.4130
3.9981 -0.0019 1.0067 -0.1035 -0.4504 -0.8528
-3.9981 0.0016 -2.0053 0.1185 0.5004 0.8285
-0.9990 0.0057 16.9747 -0.2337 -0.7489 0.6323
